data_4106552
loop_
_publ_author_name
'Bin Tan'
'Gloria Hern\'andez-Torres'
'Carlos F. Barbas'

_publ_section_title
;
 Highly Efficient Hydrogen-Bonding Catalysis of the Diels-Alder Reaction
 of 3-Vinylindoles and Methyleneindolinones Provides
 Carbazolespirooxindole Skeletons
;
_journal_name_full 'Journal of the American Chemical Society'
_journal_page_first 12354
_journal_page_last 12357
_journal_paper_doi 10.1021/ja203812h
_journal_volume 133
_journal_year 2011
_chemical_formula_sum 'C26.5 H26 Br Cl N2 O5'
_chemical_formula_weight 567.85
_chemical_name_systematic
; 
 ? 
;
_space_group_IT_number 18
_symmetry_cell_setting orthorhombic
_symmetry_space_group_name_Hall 'P 2 2ab'
_symmetry_space_group_name_H-M 'P 21 21 2'
_atom_sites_solution_hydrogens geom
_atom_sites_solution_primary direct
_atom_sites_solution_secondary difmap
_audit_creation_method SHELXL-97
_cell_angle_alpha 90.00
_cell_angle_beta 90.00
_cell_angle_gamma 90.00
_cell_formula_units_Z 8
_cell_length_a 47.974(4)
_cell_length_b 9.6045(9)
_cell_length_c 11.7572(12)
_cell_measurement_reflns_used 9991
_cell_measurement_temperature 90(2)
_cell_measurement_theta_max 64.62
_cell_measurement_theta_min 4.67
_cell_volume 5417.3(9)
_computing_cell_refinement 'Bruker SMART'
_computing_data_collection 'Bruker SMART'
_computing_data_reduction 'Bruker SAINT'
_computing_molecular_graphics 'Bruker SHELXTL'
_computing_publication_material 'Bruker SHELXTL'
_computing_structure_refinement 'SHELXL-97 (Sheldrick, 1997)'
_computing_structure_solution 'SHELXS-97 (Sheldrick, 1990)'
_diffrn_ambient_temperature 90(2)
_diffrn_measured_fraction_theta_full 0.960
_diffrn_measured_fraction_theta_max 0.960
_diffrn_measurement_device_type 'CCD area detector'
_diffrn_measurement_method 'phi and omega scans'
_diffrn_radiation_monochromator graphite
_diffrn_radiation_source 'fine-focus sealed tube'
_diffrn_radiation_type CuK\a
_diffrn_radiation_wavelength 1.54178
_diffrn_reflns_av_R_equivalents 0.0397
_diffrn_reflns_av_sigmaI/netI 0.0542
_diffrn_reflns_limit_h_max 56
_diffrn_reflns_limit_h_min -52
_diffrn_reflns_limit_k_max 11
_diffrn_reflns_limit_k_min -10
_diffrn_reflns_limit_l_max 6
_diffrn_reflns_limit_l_min -13
_diffrn_reflns_number 18792
_diffrn_reflns_theta_full 64.70
_diffrn_reflns_theta_max 64.70
_diffrn_reflns_theta_min 3.69
_exptl_absorpt_coefficient_mu 3.294
_exptl_absorpt_correction_T_max 0.7342
_exptl_absorpt_correction_T_min 0.3384
_exptl_absorpt_correction_type multi-scan
_exptl_absorpt_process_details sadabs
_exptl_crystal_colour colorless
_exptl_crystal_density_diffrn 1.392
_exptl_crystal_description rod
_exptl_crystal_F_000 2328
_exptl_crystal_size_max 0.42
_exptl_crystal_size_mid 0.14
_exptl_crystal_size_min 0.10
_platon_squeeze_details
; 
 SQUEEZE (PLATON, A.Spek) was used to treat diffuse solvent and anion 
 contributions.  Total electron count found = 130/unit cell.  Calculated for
 4 CH2Cl2 (the re'xtal solvent) = 168/unit cell.  The intensive
 properties (density, F(000), etc.) do NOT reflect these contributions.  
;
_refine_diff_density_max 0.670
_refine_diff_density_min -0.488
_refine_diff_density_rms 0.094
_refine_ls_abs_structure_details 'Flack H D (1983), Acta Cryst. A39, 876-881'
_refine_ls_abs_structure_Flack 0.09(2)
_refine_ls_extinction_method none
_refine_ls_goodness_of_fit_ref 1.080
_refine_ls_hydrogen_treatment constr
_refine_ls_matrix_type full
_refine_ls_number_parameters 640
_refine_ls_number_reflns 8223
_refine_ls_number_restraints 0
_refine_ls_restrained_S_all 1.080
_refine_ls_R_factor_all 0.0530
_refine_ls_R_factor_gt 0.0515
_refine_ls_shift/su_max 0.006
_refine_ls_shift/su_mean 0.000
_refine_ls_structure_factor_coef Fsqd
_refine_ls_weighting_details 'calc w=1/[\s^2^(Fo^2^)+(0.0600P)^2^+16.0000P] where P=(Fo^2^+2Fc^2^)/3'
_refine_ls_weighting_scheme calc
_refine_ls_wR_factor_gt 0.1374
_refine_ls_wR_factor_ref 0.1384
_reflns_number_gt 7944
_reflns_number_total 8223
_reflns_threshold_expression >2sigma(I)
_cod_data_source_file ja203812h_si_001.cif
_cod_data_source_block barbas14a
_cod_original_formula_sum 'C26.50 H26 Br Cl N2 O5'
_cod_database_code 4106552

loop_
_symmetry_equiv_pos_as_xyz
'x, y, z'
'-x, -y, z'
'-x+1/2, y+1/2, -z'
'x+1/2, -y+1/2, -z'

loop_
_atom_site_label
_atom_site_type_symbol
_atom_site_fract_x
_atom_site_fract_y
_atom_site_fract_z
_atom_site_U_iso_or_equiv
_atom_site_adp_type
_atom_site_occupancy
_atom_site_symmetry_multiplicity
_atom_site_calc_flag
_atom_site_refinement_flags
Br1 Br -0.036527(12) 0.92195(6) 0.75138(6) 0.03238(17) Uani 1 1 d .
Br1' Br 0.283597(13) 0.54734(6) 0.34112(5) 0.02736(16) Uani 1 1 d .
Cl1 Cl 0.25876(3) 0.31277(17) 0.77196(14) 0.0376(4) Uani 1 1 d .
Cl2 Cl 0.23480(4) 0.4514(2) 0.57612(14) 0.0467(4) Uani 1 1 d .
O1' O 0.41883(9) 0.1000(5) 0.7812(3) 0.0273(9) Uani 1 1 d .
O1 O -0.22906(8) 1.2999(4) 0.8979(4) 0.0291(9) Uani 1 1 d .
O2 O -0.21813(8) 1.4099(4) 1.0583(3) 0.0262(9) Uani 1 1 d .
O2' O 0.48321(10) 0.3322(5) 0.5933(5) 0.0459(13) Uani 1 1 d .
O3 O -0.16240(8) 1.4206(4) 1.1872(3) 0.0261(9) Uani 1 1 d .
O3' O 0.47092(9) 0.1093(4) 0.6086(4) 0.0349(11) Uani 1 1 d .
O4 O -0.19026(9) 1.7922(4) 1.0544(3) 0.0289(10) Uani 1 1 d .
O4' O 0.41604(16) -0.3042(5) 0.6538(5) 0.065(2) Uani 1 1 d .
O5' O 0.42286(10) -0.1707(5) 0.8080(4) 0.0342(11) Uani 1 1 d .
O5 O -0.17083(8) 1.6951(4) 1.2098(3) 0.0210(8) Uani 1 1 d .
N1 N -0.10789(9) 1.3404(5) 0.9990(4) 0.0198(10) Uani 1 1 d .
H1A H -0.1049 1.4263 1.0220 0.024 Uiso 1 1 calc R
N1' N 0.36054(10) 0.1560(5) 0.5896(4) 0.0217(10) Uani 1 1 d .
H1'A H 0.3587 0.0691 0.6122 0.026 Uiso 1 1 calc R
N2 N -0.16682(9) 1.5871(5) 1.0425(4) 0.0193(10) Uani 1 1 d .
N2' N 0.41726(9) -0.0682(5) 0.6370(4) 0.0203(10) Uani 1 1 d .
C1 C -0.05820(11) 1.0602(6) 0.8277(5) 0.0253(12) Uani 1 1 d .
C1' C 0.30748(12) 0.4162(6) 0.4173(5) 0.0232(12) Uani 1 1 d .
C2' C 0.29561(13) 0.2987(6) 0.4642(5) 0.0266(13) Uani 1 1 d .
H2'A H 0.2762 0.2816 0.4559 0.032 Uiso 1 1 calc R
C2 C -0.04475(12) 1.1694(6) 0.8801(5) 0.0238(13) Uani 1 1 d .
H2A H -0.0250 1.1769 0.8760 0.029 Uiso 1 1 calc R
C3 C -0.06025(12) 1.2695(6) 0.9396(5) 0.0238(12) Uani 1 1 d .
H3A H -0.0513 1.3471 0.9740 0.029 Uiso 1 1 calc R
C3' C 0.31219(12) 0.2062(6) 0.5233(5) 0.0235(12) Uani 1 1 d .
H3'A H 0.3044 0.1240 0.5549 0.028 Uiso 1 1 calc R
C4' C 0.34038(11) 0.2348(6) 0.5359(5) 0.0191(12) Uani 1 1 d .
C4 C -0.08840(12) 1.2528(6) 0.9469(5) 0.0210(12) Uani 1 1 d .
C5' C 0.35129(12) 0.3563(6) 0.4890(5) 0.0204(12) Uani 1 1 d .
C5 C -0.10208(11) 1.1386(6) 0.8972(5) 0.0181(11) Uani 1 1 d .
C6' C 0.33529(12) 0.4478(6) 0.4271(5) 0.0220(11) Uani 1 1 d .
H6'A H 0.3431 0.5286 0.3928 0.026 Uiso 1 1 calc R
C6 C -0.08673(11) 1.0404(5) 0.8346(5) 0.0188(11) Uani 1 1 d .
H6A H -0.0956 0.9637 0.7986 0.023 Uiso 1 1 calc R
C7' C 0.41749(11) 0.0675(6) 0.6839(5) 0.0214(12) Uani 1 1 d .
C7 C -0.16344(10) 1.4517(6) 1.0867(5) 0.0199(12) Uani 1 1 d .
C8' C 0.38152(12) 0.3573(6) 0.5166(5) 0.0205(12) Uani 1 1 d .
C8 C -0.13167(11) 1.1479(5) 0.9224(5) 0.0173(11) Uani 1 1 d .
C9' C 0.40244(12) 0.4294(6) 0.4710(5) 0.0252(12) Uani 1 1 d .
H9'A H 0.3984 0.5009 0.4177 0.030 Uiso 1 1 calc R
C9 C -0.15370(11) 1.0851(5) 0.8786(5) 0.0214(12) Uani 1 1 d .
H9A H -0.1508 1.0095 0.8279 0.026 Uiso 1 1 calc R
C10 C -0.18286(12) 1.1270(6) 0.9050(5) 0.0244(13) Uani 1 1 d .
H10A H -0.1931 1.0443 0.9328 0.029 Uiso 1 1 calc R
H10B H -0.1919 1.1581 0.8338 0.029 Uiso 1 1 calc R
C10' C 0.43225(12) 0.4001(6) 0.5019(6) 0.0270(13) Uani 1 1 d .
H10C H 0.4410 0.4874 0.5292 0.032 Uiso 1 1 calc R
H10D H 0.4424 0.3703 0.4328 0.032 Uiso 1 1 calc R
C11' C 0.43560(12) 0.2875(6) 0.5940(5) 0.0232(12) Uani 1 1 d .
H11B H 0.4322 0.3347 0.6685 0.028 Uiso 1 1 calc R
C11 C -0.18544(11) 1.2436(6) 0.9939(5) 0.0204(12) Uani 1 1 d .
H11A H -0.1859 1.2000 1.0711 0.025 Uiso 1 1 calc R
C12 C -0.13420(11) 1.2631(6) 1.0084(5) 0.0179(11) Uani 1 1 d .
H12A H -0.1350 1.2202 1.0858 0.021 Uiso 1 1 calc R
C12' C 0.38524(11) 0.2422(6) 0.6024(5) 0.0188(11) Uani 1 1 d .
H12B H 0.3850 0.2843 0.6801 0.023 Uiso 1 1 calc R
C13 C -0.21329(11) 1.3187(5) 0.9740(4) 0.0155(11) Uani 1 1 d .
C13' C 0.46513(13) 0.2313(6) 0.5992(5) 0.0277(13) Uani 1 1 d .
C14' C 0.41381(12) 0.1702(6) 0.5850(5) 0.0202(12) Uani 1 1 d .
C14 C -0.16082(11) 1.3489(6) 0.9906(4) 0.0169(11) Uani 1 1 d .
C15 C -0.16091(10) 1.4429(6) 0.8852(5) 0.0174(11) Uani 1 1 d .
C15' C 0.41455(10) 0.0762(6) 0.4832(5) 0.0185(11) Uani 1 1 d .
C16' C 0.41348(11) 0.1092(6) 0.3669(5) 0.0207(12) Uani 1 1 d .
H16B H 0.4127 0.2034 0.3425 0.025 Uiso 1 1 calc R
C16 C -0.15735(10) 1.4130(6) 0.7734(5) 0.0194(12) Uani 1 1 d .
H16A H -0.1548 1.3198 0.7485 0.023 Uiso 1 1 calc R
C17' C 0.41364(12) 0.0016(6) 0.2882(5) 0.0231(13) Uani 1 1 d .
H17B H 0.4129 0.0218 0.2092 0.028 Uiso 1 1 calc R
C17 C -0.15750(11) 1.5236(6) 0.6956(4) 0.0180(11) Uani 1 1 d .
H17A H -0.1547 1.5050 0.6171 0.022 Uiso 1 1 calc R
C18' C 0.41496(12) -0.1372(6) 0.3252(5) 0.0245(13) Uani 1 1 d .
H18B H 0.4147 -0.2099 0.2704 0.029 Uiso 1 1 calc R
C18 C -0.16159(12) 1.6589(6) 0.7310(5) 0.0226(12) Uani 1 1 d .
H18A H -0.1618 1.7320 0.6766 0.027 Uiso 1 1 calc R
C19 C -0.16547(12) 1.6893(6) 0.8449(5) 0.0218(11) Uani 1 1 d .
H19A H -0.1683 1.7824 0.8697 0.026 Uiso 1 1 calc R
C19' C 0.41669(12) -0.1704(6) 0.4389(5) 0.0246(13) Uani 1 1 d .
H19B H 0.4182 -0.2644 0.4634 0.029 Uiso 1 1 calc R
C20 C -0.16507(11) 1.5800(6) 0.9218(5) 0.0179(11) Uani 1 1 d .
C20' C 0.41614(11) -0.0609(6) 0.5166(5) 0.0183(11) Uani 1 1 d .
C21 C -0.17735(11) 1.7025(6) 1.1013(5) 0.0189(12) Uani 1 1 d .
C21' C 0.41807(13) -0.1942(6) 0.7000(5) 0.0226(13) Uani 1 1 d .
C22 C -0.18412(13) 1.7860(6) 1.2968(5) 0.0246(13) Uani 1 1 d .
C22' C 0.42056(13) -0.2835(7) 0.8937(5) 0.0288(14) Uani 1 1 d .
C23 C -0.17090(14) 1.7360(7) 1.4049(5) 0.0282(14) Uani 1 1 d .
H23A H -0.1509 1.7567 1.4033 0.042 Uiso 1 1 calc R
H23B H -0.1736 1.6353 1.4122 0.042 Uiso 1 1 calc R
H23C H -0.1795 1.7834 1.4698 0.042 Uiso 1 1 calc R
C23' C 0.39212(18) -0.3431(13) 0.8852(11) 0.094(5) Uani 1 1 d .
H23D H 0.3901 -0.3915 0.8123 0.141 Uiso 1 1 calc R
H23E H 0.3783 -0.2681 0.8901 0.141 Uiso 1 1 calc R
H23F H 0.3891 -0.4091 0.9476 0.141 Uiso 1 1 calc R
C24 C -0.17742(16) 1.9398(7) 1.2734(5) 0.0378(15) Uani 1 1 d .
H24A H -0.1572 1.9537 1.2759 0.057 Uiso 1 1 calc R
H24B H -0.1863 1.9980 1.3314 0.057 Uiso 1 1 calc R
H24C H -0.1845 1.9656 1.1981 0.057 Uiso 1 1 calc R
C24' C 0.44271(19) -0.3893(11) 0.8730(8) 0.070(3) Uani 1 1 d .
H24D H 0.4389 -0.4379 0.8014 0.105 Uiso 1 1 calc R
H24E H 0.4429 -0.4565 0.9357 0.105 Uiso 1 1 calc R
H24F H 0.4609 -0.3429 0.8684 0.105 Uiso 1 1 calc R
C25 C -0.21524(14) 1.7569(8) 1.2965(6) 0.0369(15) Uani 1 1 d .
H25A H -0.2185 1.6587 1.3148 0.055 Uiso 1 1 calc R
H25B H -0.2229 1.7774 1.2211 0.055 Uiso 1 1 calc R
H25C H -0.2244 1.8158 1.3534 0.055 Uiso 1 1 calc R
C25' C 0.4245(4) -0.2068(11) 1.0042(9) 0.123(6) Uani 1 1 d .
H25D H 0.4434 -0.1692 1.0079 0.184 Uiso 1 1 calc R
H25E H 0.4215 -0.2709 1.0679 0.184 Uiso 1 1 calc R
H25F H 0.4110 -0.1302 1.0088 0.184 Uiso 1 1 calc R
C26 C -0.24370(13) 1.4877(7) 1.0497(5) 0.0295(14) Uani 1 1 d .
H26A H -0.2453 1.5511 1.1148 0.044 Uiso 1 1 calc R
H26B H -0.2595 1.4234 1.0496 0.044 Uiso 1 1 calc R
H26C H -0.2437 1.5417 0.9790 0.044 Uiso 1 1 calc R
C26' C 0.51269(15) 0.2931(10) 0.5987(11) 0.069(3) Uani 1 1 d .
H26D H 0.5242 0.3771 0.5938 0.103 Uiso 1 1 calc R
H26E H 0.5171 0.2308 0.5353 0.103 Uiso 1 1 calc R
H26F H 0.5164 0.2454 0.6708 0.103 Uiso 1 1 calc R
C30 C 0.23393(13) 0.4343(8) 0.7251(6) 0.0354(15) Uani 1 1 d .
H30A H 0.2377 0.5258 0.7607 0.043 Uiso 1 1 calc R
H30B H 0.2151 0.4038 0.7491 0.043 Uiso 1 1 calc R

loop_
_atom_site_aniso_label
_atom_site_aniso_U_11
_atom_site_aniso_U_22
_atom_site_aniso_U_33
_atom_site_aniso_U_23
_atom_site_aniso_U_13
_atom_site_aniso_U_12
Br1 0.0213(3) 0.0322(3) 0.0436(4) -0.0102(3) 0.0071(3) -0.0004(2)
Br1' 0.0321(3) 0.0218(3) 0.0282(3) -0.0001(3) -0.0078(3) 0.0066(3)
Cl1 0.0391(8) 0.0343(8) 0.0393(9) -0.0002(7) -0.0108(7) 0.0006(7)
Cl2 0.0627(11) 0.0455(10) 0.0319(8) 0.0019(8) -0.0047(8) 0.0236(9)
O1' 0.038(2) 0.029(2) 0.015(2) -0.0061(17) -0.0044(17) 0.0006(19)
O1 0.022(2) 0.028(2) 0.037(2) -0.0046(19) -0.0028(19) 0.0013(18)
O2 0.0205(19) 0.026(2) 0.032(2) 0.0000(17) 0.0013(17) -0.0033(18)
O2' 0.030(2) 0.026(2) 0.081(4) 0.000(3) -0.013(3) -0.005(2)
O3 0.034(2) 0.025(2) 0.019(2) 0.0051(17) -0.0038(16) 0.0042(18)
O3' 0.027(2) 0.021(2) 0.057(3) -0.003(2) -0.006(2) 0.0006(18)
O4 0.045(3) 0.024(2) 0.017(2) -0.0042(17) -0.0008(18) 0.009(2)
O4' 0.153(6) 0.016(2) 0.027(3) 0.000(2) -0.024(3) 0.008(3)
O5' 0.051(3) 0.028(2) 0.024(2) 0.0055(18) -0.0013(19) -0.010(2)
O5 0.024(2) 0.020(2) 0.019(2) -0.0044(15) -0.0015(15) 0.0065(16)
N1 0.022(2) 0.013(2) 0.025(3) -0.0054(19) -0.0074(19) -0.0003(19)
N1' 0.026(2) 0.015(2) 0.025(3) 0.005(2) -0.003(2) 0.0044(19)
N2 0.021(2) 0.021(2) 0.016(2) -0.0008(19) -0.0007(17) -0.003(2)
N2' 0.023(2) 0.016(2) 0.021(2) -0.001(2) 0.0014(18) 0.0019(19)
C1 0.025(3) 0.024(3) 0.027(3) -0.003(3) 0.003(2) 0.005(2)
C1' 0.029(3) 0.020(3) 0.021(3) -0.004(2) -0.001(2) 0.006(2)
C2' 0.024(3) 0.020(3) 0.036(3) -0.008(3) -0.003(3) -0.002(2)
C2 0.019(3) 0.022(3) 0.031(3) 0.002(2) -0.001(2) -0.002(2)
C3 0.027(3) 0.014(3) 0.030(3) -0.002(2) -0.005(2) -0.001(2)
C3' 0.027(3) 0.012(3) 0.031(3) 0.000(2) 0.004(2) -0.001(2)
C4' 0.023(3) 0.017(3) 0.018(3) -0.004(2) 0.001(2) 0.003(2)
C4 0.023(3) 0.021(3) 0.019(3) 0.006(2) 0.000(2) 0.003(2)
C5' 0.022(3) 0.017(3) 0.022(3) -0.006(2) 0.003(2) 0.002(2)
C5 0.021(3) 0.017(3) 0.017(3) 0.002(2) -0.004(2) 0.001(2)
C6' 0.034(3) 0.018(3) 0.014(3) -0.003(2) -0.001(2) 0.002(3)
C6 0.022(3) 0.014(2) 0.021(3) -0.005(2) -0.007(2) 0.000(2)
C7' 0.019(3) 0.022(3) 0.023(3) 0.001(2) -0.003(2) 0.001(2)
C7 0.011(2) 0.022(3) 0.027(3) 0.001(3) -0.001(2) -0.002(2)
C8' 0.023(3) 0.011(3) 0.027(3) -0.003(2) -0.003(2) -0.002(2)
C8 0.025(3) 0.011(2) 0.016(3) 0.000(2) -0.006(2) 0.005(2)
C9' 0.029(3) 0.018(3) 0.028(3) -0.008(3) 0.001(2) 0.000(3)
C9 0.023(3) 0.008(3) 0.033(3) 0.005(2) -0.001(2) -0.001(2)
C10 0.020(3) 0.018(3) 0.036(3) -0.004(3) 0.000(3) -0.004(2)
C10' 0.021(3) 0.020(3) 0.040(4) 0.001(3) 0.001(3) -0.001(2)
C11' 0.031(3) 0.016(3) 0.022(3) -0.002(2) -0.004(2) -0.003(2)
C11 0.020(3) 0.011(3) 0.030(3) 0.000(2) 0.003(2) 0.002(2)
C12 0.023(3) 0.016(3) 0.015(3) -0.001(2) -0.002(2) -0.003(2)
C12' 0.026(3) 0.018(3) 0.012(3) 0.001(2) 0.003(2) -0.002(2)
C13 0.019(3) 0.011(2) 0.016(3) 0.001(2) 0.000(2) -0.004(2)
C13' 0.026(3) 0.021(3) 0.036(3) -0.008(3) 0.000(3) -0.005(3)
C14' 0.026(3) 0.015(3) 0.019(3) -0.003(2) -0.004(2) 0.002(2)
C14 0.022(3) 0.016(3) 0.014(3) -0.002(2) -0.005(2) -0.001(2)
C15 0.010(2) 0.017(3) 0.025(3) -0.003(2) -0.002(2) -0.002(2)
C15' 0.015(2) 0.019(3) 0.021(3) -0.005(2) 0.002(2) -0.001(2)
C16' 0.017(3) 0.015(3) 0.031(3) 0.001(2) 0.001(2) 0.001(2)
C16 0.018(2) 0.018(3) 0.022(3) -0.007(2) -0.005(2) 0.002(2)
C17' 0.025(3) 0.021(3) 0.023(3) 0.002(2) 0.004(2) 0.003(2)
C17 0.017(2) 0.026(3) 0.011(3) 0.001(2) -0.0013(19) -0.004(2)
C18' 0.028(3) 0.022(3) 0.023(3) -0.011(3) 0.004(2) 0.002(2)
C18 0.029(3) 0.019(3) 0.020(3) 0.006(2) 0.002(2) 0.004(2)
C19 0.028(3) 0.018(3) 0.020(3) 0.001(2) -0.004(2) -0.001(2)
C19' 0.025(3) 0.020(3) 0.029(3) -0.004(3) -0.001(2) 0.006(2)
C20 0.019(2) 0.018(3) 0.016(3) -0.003(2) 0.001(2) -0.001(2)
C20' 0.021(2) 0.014(3) 0.021(3) -0.001(2) -0.005(2) 0.002(2)
C21 0.014(2) 0.013(3) 0.030(3) 0.000(2) 0.001(2) 0.003(2)
C21' 0.033(3) 0.018(3) 0.016(3) 0.006(2) -0.006(2) 0.004(3)
C22 0.031(3) 0.022(3) 0.021(3) -0.005(2) -0.003(2) 0.001(3)
C22' 0.032(3) 0.027(3) 0.027(3) 0.010(3) 0.001(3) -0.002(3)
C23 0.042(4) 0.030(3) 0.013(3) -0.004(2) -0.004(2) 0.003(3)
C23' 0.039(5) 0.111(9) 0.132(10) 0.095(8) 0.002(5) -0.005(5)
C24 0.060(4) 0.029(3) 0.024(3) -0.004(3) 0.005(3) 0.004(3)
C24' 0.066(6) 0.094(7) 0.050(5) 0.031(5) 0.016(4) 0.051(6)
C25 0.029(3) 0.051(4) 0.030(3) -0.009(3) -0.004(3) 0.010(3)
C25' 0.28(2) 0.042(6) 0.043(6) 0.016(5) -0.054(9) -0.038(9)
C26 0.026(3) 0.037(4) 0.025(3) 0.000(3) 0.002(2) 0.013(3)
C26' 0.020(3) 0.052(5) 0.134(9) -0.018(6) -0.007(5) 0.000(3)
C30 0.030(3) 0.037(4) 0.039(4) 0.003(3) 0.005(3) -0.002(3)

loop_
_atom_type_symbol
_atom_type_description
_atom_type_scat_dispersion_real
_atom_type_scat_dispersion_imag
_atom_type_scat_source
C C 0.0181 0.0091 'International Tables Vol C Tables 4.2.6.8 and 6.1.1.4'
H H 0.0000 0.0000 'International Tables Vol C Tables 4.2.6.8 and 6.1.1.4'
N N 0.0311 0.0180 'International Tables Vol C Tables 4.2.6.8 and 6.1.1.4'
O O 0.0492 0.0322 'International Tables Vol C Tables 4.2.6.8 and 6.1.1.4'
Br Br -0.6763 1.2805 'International Tables Vol C Tables 4.2.6.8 and 6.1.1.4'
Cl Cl 0.3639 0.7018 'International Tables Vol C Tables 4.2.6.8 and 6.1.1.4'

loop_
_geom_angle_atom_site_label_1
_geom_angle_atom_site_label_2
_geom_angle_atom_site_label_3
_geom_angle
C13 O2 C26 115.8(4)
C13' O2' C26' 116.8(6)
C21' O5' C22' 121.3(5)
C21 O5 C22 122.2(4)
C4 N1 C12 107.7(4)
C4' N1' C12' 107.8(4)
C21 N2 C7 126.1(5)
C21 N2 C20 123.4(5)
C7 N2 C20 108.5(5)
C7' N2' C20' 110.1(5)
C7' N2' C21' 125.5(5)
C20' N2' C21' 124.4(5)
C2 C1 C6 122.8(5)
C2 C1 Br1 119.0(4)
C6 C1 Br1 118.0(4)
C6' C1' C2' 123.3(6)
C6' C1' Br1' 118.2(4)
C2' C1' Br1' 118.4(4)
C1' C2' C3' 119.3(5)
C1 C2 C3 119.8(5)
C4 C3 C2 118.4(5)
C2' C3' C4' 119.2(5)
N1' C4' C3' 128.5(5)
N1' C4' C5' 112.2(5)
C3' C4' C5' 119.3(5)
C3 C4 N1 128.2(5)
C3 C4 C5 121.9(5)
N1 C4 C5 109.8(5)
C6' C5' C4' 122.4(5)
C6' C5' C8' 131.0(5)
C4' C5' C8' 106.6(5)
C6 C5 C4 119.8(5)
C6 C5 C8 131.3(5)
C4 C5 C8 108.9(5)
C1' C6' C5' 116.4(5)
C1 C6 C5 117.2(5)
O1' C7' N2' 128.2(5)
O1' C7' C14' 124.5(6)
N2' C7' C14' 107.2(5)
O3 C7 N2 126.0(5)
O3 C7 C14 124.2(5)
N2 C7 C14 109.8(5)
C9' C8' C5' 130.6(6)
C9' C8' C12' 124.2(5)
C5' C8' C12' 104.9(5)
C9 C8 C5 132.4(5)
C9 C8 C12 122.2(5)
C5 C8 C12 105.2(4)
C8' C9' C10' 121.5(6)
C8 C9 C10 123.2(5)
C9 C10 C11 114.5(5)
C9' C10' C11' 113.7(5)
C13' C11' C10' 112.1(5)
C13' C11' C14' 112.1(5)
C10' C11' C14' 113.3(5)
C13 C11 C10 108.0(5)
C13 C11 C14 110.6(4)
C10 C11 C14 113.3(4)
N1 C12 C8 104.6(4)
N1 C12 C14 115.7(4)
C8 C12 C14 111.7(4)
N1' C12' C8' 104.6(4)
N1' C12' C14' 117.0(4)
C8' C12' C14' 110.1(4)
O1 C13 O2 123.1(5)
O1 C13 C11 126.8(5)
O2 C13 C11 110.1(4)
O3' C13' O2' 125.0(6)
O3' C13' C11' 124.2(5)
O2' C13' C11' 110.8(5)
C15' C14' C7' 102.4(4)
C15' C14' C11' 118.6(5)
C7' C14' C11' 109.9(5)
C15' C14' C12' 113.3(4)
C7' C14' C12' 106.8(4)
C11' C14' C12' 105.4(4)
C7 C14 C15 102.7(4)
C7 C14 C12 108.6(4)
C15 C14 C12 115.4(4)
C7 C14 C11 110.1(5)
C15 C14 C11 113.6(4)
C12 C14 C11 106.2(4)
C16 C15 C20 121.0(5)
C16 C15 C14 131.2(5)
C20 C15 C14 107.8(5)
C20' C15' C16' 119.7(5)
C20' C15' C14' 110.4(5)
C16' C15' C14' 129.8(5)
C17' C16' C15' 118.7(5)
C15 C16 C17 118.1(5)
C16' C17' C18' 120.1(5)
C18 C17 C16 121.2(5)
C19' C18' C17' 121.6(5)
C17 C18 C19 120.7(5)
C18 C19 C20 118.0(5)
C18' C19' C20' 117.4(5)
C19 C20 C15 120.9(5)
C19 C20 N2 127.9(5)
C15 C20 N2 111.1(5)
C15' C20' C19' 122.4(5)
C15' C20' N2' 109.5(5)
C19' C20' N2' 128.0(5)
O4 C21 O5 127.6(5)
O4 C21 N2 121.9(5)
O5 C21 N2 110.5(5)
O4' C21' O5' 127.5(6)
O4' C21' N2' 121.1(5)
O5' C21' N2' 111.4(5)
O5 C22 C23 102.3(5)
O5 C22 C25 108.2(5)
C23 C22 C25 111.0(5)
O5 C22 C24 110.6(5)
C23 C22 C24 111.8(5)
C25 C22 C24 112.4(6)
O5' C22' C23' 107.7(6)
O5' C22' C24' 109.5(6)
C23' C22' C24' 112.4(8)
O5' C22' C25' 102.7(6)
C23' C22' C25' 111.2(10)
C24' C22' C25' 112.7(9)
Cl1 C30 Cl2 111.0(4)

loop_
_geom_bond_atom_site_label_1
_geom_bond_atom_site_label_2
_geom_bond_distance
Br1 C1 1.911(6)
Br1' C1' 1.924(6)
Cl1 C30 1.756(7)
Cl2 C30 1.760(7)
O1' C7' 1.188(7)
O1 C13 1.186(7)
O2 C13 1.343(7)
O2 C26 1.440(7)
O2' C13' 1.302(8)
O2' C26' 1.465(8)
O3 C7 1.220(7)
O3' C13' 1.209(8)
O4 C21 1.196(7)
O4' C21' 1.192(8)
O5' C21' 1.310(7)
O5' C22' 1.483(7)
O5 C21 1.316(7)
O5 C22 1.488(7)
N1 C4 1.399(8)
N1 C12 1.468(7)
N1' C4' 1.381(7)
N1' C12' 1.453(7)
N2 C21 1.401(7)
N2 C7 1.409(8)
N2 C20 1.423(7)
N2' C7' 1.415(8)
N2' C20' 1.418(7)
N2' C21' 1.419(8)
C1 C2 1.377(8)
C1 C6 1.384(8)
C1' C6' 1.373(8)
C1' C2' 1.379(9)
C2' C3' 1.380(9)
C2 C3 1.402(9)
C3 C4 1.363(8)
C3' C4' 1.388(8)
C4' C5' 1.393(8)
C4 C5 1.405(8)
C5' C6' 1.375(8)
C5' C8' 1.487(8)
C5 C6 1.404(8)
C5 C8 1.453(8)
C7' C14' 1.535(8)
C7 C14 1.506(8)
C8' C9' 1.332(8)
C8' C12' 1.507(8)
C8 C9 1.321(8)
C8 C12 1.504(7)
C9' C10' 1.502(8)
C9 C10 1.488(8)
C10 C11 1.537(8)
C10' C11' 1.539(8)
C11' C13' 1.517(8)
C11' C14' 1.541(8)
C11 C13 1.536(7)
C11 C14 1.555(8)
C12 C14 1.534(8)
C12' C14' 1.549(8)
C14' C15' 1.500(8)
C14 C15 1.533(8)
C15 C16 1.357(8)
C15 C20 1.400(8)
C15' C20' 1.376(8)
C15' C16' 1.405(8)
C16' C17' 1.387(8)
C16 C17 1.402(8)
C17' C18' 1.403(8)
C17 C18 1.378(8)
C18' C19' 1.377(9)
C18 C19 1.383(9)
C19 C20 1.386(8)
C19' C20' 1.393(8)
C22 C23 1.499(8)
C22 C25 1.519(9)
C22 C24 1.537(9)
C22' C23' 1.483(11)
C22' C24' 1.490(10)
C22' C25' 1.506(12)

loop_
_platon_squeeze_void_nr
_platon_squeeze_void_average_x
_platon_squeeze_void_average_y
_platon_squeeze_void_average_z
_platon_squeeze_void_volume
_platon_squeeze_void_count_electrons
1 0.000 -0.096 -0.073 245 65
2 0.500 -0.020 0.073 245 64
